data_4038085
loop_
_publ_author_name
'Tong, Guanghu'
'Ding, Zhengwei'
'Liu, Zhi'
'Ding, You-Song'
'Xu, Liang'
'Zhang, Hailong'
'Li, Pengfei'

_publ_section_title
;
 Total Synthesis of Prostratin, a Bioactive Tigliane Diterpenoid: Access
 to Multi-Stereocenter Cyclohexanes from a Phenol.
;
_journal_issue 7
_journal_name_full 'The Journal of organic chemistry'
_journal_page_first 4813
_journal_page_last 4837
_journal_paper_doi 10.1021/acs.joc.0c00022
_journal_volume 85
_journal_year 2020
_chemical_formula_sum 'C27 H46 O5 Si'
_chemical_formula_weight 478.73
_space_group_crystal_system triclinic
_space_group_IT_number 2
_space_group_name_Hall '-P 1'
_space_group_name_H-M_alt 'P -1'
_atom_sites_solution_hydrogens geom
_audit_creation_method SHELXL-2014
_cell_angle_alpha 83.009(3)
_cell_angle_beta 73.442(3)
_cell_angle_gamma 70.541(3)
_cell_formula_units_Z 2
_cell_length_a 10.142(3)
_cell_length_b 11.290(3)
_cell_length_c 13.629(3)
_cell_measurement_reflns_used 8268
_cell_measurement_temperature 296(2)
_cell_measurement_theta_max 25.461
_cell_measurement_theta_min 2.207
_cell_volume 1409.8(6)
_computing_structure_refinement 'SHELXL-2014 (Sheldrick, 2014)'
_diffrn_ambient_temperature 296(2)
_diffrn_measured_fraction_theta_full 0.995
_diffrn_measured_fraction_theta_max 0.986
_diffrn_measurement_device_type 'CCD area detector'
_diffrn_measurement_method 'phi and omega scans'
_diffrn_radiation_type MoK\a
_diffrn_radiation_wavelength 0.71073
_diffrn_reflns_av_R_equivalents 0.0248
_diffrn_reflns_av_unetI/netI 0.0244
_diffrn_reflns_Laue_measured_fraction_full 0.995
_diffrn_reflns_Laue_measured_fraction_max 0.986
_diffrn_reflns_limit_h_max 12
_diffrn_reflns_limit_h_min -12
_diffrn_reflns_limit_k_max 13
_diffrn_reflns_limit_k_min -13
_diffrn_reflns_limit_l_max 16
_diffrn_reflns_limit_l_min -16
_diffrn_reflns_number 15165
_diffrn_reflns_point_group_measured_fraction_full 0.995
_diffrn_reflns_point_group_measured_fraction_max 0.986
_diffrn_reflns_theta_full 25.242
_diffrn_reflns_theta_max 25.473
_diffrn_reflns_theta_min 1.560
_exptl_absorpt_coefficient_mu 0.115
_exptl_absorpt_correction_T_max 0.989
_exptl_absorpt_correction_T_min 0.981
_exptl_absorpt_correction_type multi-scan
_exptl_crystal_colour COLORLESS
_exptl_crystal_density_diffrn 1.128
_exptl_crystal_description BLOCK
_exptl_crystal_F_000 524
_exptl_crystal_size_max 0.2
_exptl_crystal_size_mid 0.14
_exptl_crystal_size_min 0.1
_refine_diff_density_max 0.511
_refine_diff_density_min -0.447
_refine_diff_density_rms 0.045
_refine_ls_extinction_method none
_refine_ls_goodness_of_fit_ref 1.010
_refine_ls_hydrogen_treatment constr
_refine_ls_matrix_type full
_refine_ls_number_parameters 298
_refine_ls_number_reflns 5162
_refine_ls_number_restraints 0
_refine_ls_restrained_S_all 1.010
_refine_ls_R_factor_all 0.0461
_refine_ls_R_factor_gt 0.0407
_refine_ls_shift/su_max 0.000
_refine_ls_shift/su_mean 0.000
_refine_ls_structure_factor_coef Fsqd
_refine_ls_weighting_details 'w=1/[\s^2^(Fo^2^)+(0.0661P)^2^+0.7817P] where P=(Fo^2^+2Fc^2^)/3'
_refine_ls_weighting_scheme calc
_refine_ls_wR_factor_gt 0.1144
_refine_ls_wR_factor_ref 0.1197
_reflns_Friedel_coverage 0.000
_reflns_number_gt 4553
_reflns_number_total 5162
_reflns_threshold_expression 'I > 2\s(I)'
_cod_data_source_file jo0c00022_si_002.cif
_cod_data_source_block 1
_cod_depositor_comments
;
The following automatic conversions were performed:

data item '_exptl_absorpt_correction_type' value 'MULTI-SCAN' was
changed to 'multi-scan' in accordance with the
/home/data/users/saulius/crontab/automatic-downloads/rss-feeds/ACS/lib/dictionaries/cif_core.dic
dictionary named 'cif_core.dic' version 2.4.2 last updated on
2011-04-26.

Automatic conversion script
Id: cif_fix_values 7556 2019-12-06 15:28:31Z antanas 

 Adding full bibliography for 4038084--4038097.cif.
;
_cod_original_cell_volume 1409.7(6)
_cod_database_code 4038085
_shelx_space_group_comment
;
The symmetry employed for this shelxl refinement is uniquely defined
by the following loop, which should always be used as a source of
symmetry information in preference to the above space-group names.
They are only intended as comments.
;
_shelxl_version_number 2014-3

loop_
_space_group_symop_operation_xyz
'x, y, z'
'-x, -y, -z'

loop_
_atom_site_label
_atom_site_type_symbol
_atom_site_fract_x
_atom_site_fract_y
_atom_site_fract_z
_atom_site_U_iso_or_equiv
_atom_site_adp_type
_atom_site_occupancy
_atom_site_site_symmetry_order
_atom_site_calc_flag
_atom_site_refinement_flags_posn
_atom_site_refinement_flags_adp
_atom_site_refinement_flags_occupancy
_atom_site_disorder_assembly
_atom_site_disorder_group
C1 C 0.05470(16) 0.30150(14) 0.25077(12) 0.0202(3) Uani 1 1 d . . . . .
H1A H 0.0994 0.3686 0.2372 0.024 Uiso 1 1 calc R U . . .
C2 C -0.11164(17) 0.36377(15) 0.25944(13) 0.0238(3) Uani 1 1 d . . . . .
H2A H -0.1546 0.2955 0.2747 0.029 Uiso 1 1 calc R U . . .
C3 C -0.13728(17) 0.42371(16) 0.15769(14) 0.0278(4) Uani 1 1 d . . . . .
C4 C -0.05741(19) 0.34186(16) 0.06699(14) 0.0299(4) Uani 1 1 d . . . . .
H4A H -0.0698 0.3915 0.0051 0.036 Uiso 1 1 calc R U . . .
H4B H -0.0994 0.2751 0.0715 0.036 Uiso 1 1 calc R U . . .
C5 C 0.10536(17) 0.28332(15) 0.05926(12) 0.0240(3) Uani 1 1 d . . . . .
H5A H 0.1468 0.3521 0.0505 0.029 Uiso 1 1 calc R U . . .
C6 C 0.12962(16) 0.20932(14) 0.16019(12) 0.0194(3) Uani 1 1 d . . . . .
C7 C 0.1773(2) 0.20450(18) -0.03676(14) 0.0383(5) Uani 1 1 d . . . . .
H7A H 0.2790 0.1675 -0.0423 0.057 Uiso 1 1 calc R U . . .
H7B H 0.1344 0.1393 -0.0320 0.057 Uiso 1 1 calc R U . . .
H7C H 0.1635 0.2573 -0.0962 0.057 Uiso 1 1 calc R U . . .
C8 C 0.06985(17) 0.24102(15) 0.35344(12) 0.0250(3) Uani 1 1 d . . . . .
H8A H 0.0322 0.1749 0.3760 0.030 Uiso 1 1 calc R U . . .
C9 C 0.1320(2) 0.27362(18) 0.41426(14) 0.0360(4) Uani 1 1 d . . . . .
H9A H 0.1712 0.3392 0.3947 0.043 Uiso 1 1 calc R U . . .
H9B H 0.1366 0.2309 0.4766 0.043 Uiso 1 1 calc R U . . .
C10 C -0.18861(18) 0.45404(16) 0.34693(13) 0.0286(4) Uani 1 1 d . . . . .
C11 C -0.3019(2) 0.43789(19) 0.41872(15) 0.0417(5) Uani 1 1 d . . . . .
H11A H -0.3497 0.4944 0.4714 0.050 Uiso 1 1 calc R U . . .
H11B H -0.3334 0.3700 0.4163 0.050 Uiso 1 1 calc R U . . .
C12 C -0.1336(2) 0.56190(18) 0.34738(17) 0.0414(5) Uani 1 1 d . . . . .
H12A H -0.0516 0.5571 0.2896 0.062 Uiso 1 1 calc R U . . .
H12B H -0.2088 0.6397 0.3434 0.062 Uiso 1 1 calc R U . . .
H12C H -0.1052 0.5579 0.4095 0.062 Uiso 1 1 calc R U . . .
C13 C 0.29395(16) 0.14584(14) 0.14739(11) 0.0193(3) Uani 1 1 d . . . . .
H13A H 0.3307 0.1077 0.0801 0.023 Uiso 1 1 calc R U . . .
C14 C 0.38670(16) 0.23026(15) 0.14440(13) 0.0234(3) Uani 1 1 d . . . . .
H14A H 0.3869 0.2879 0.0855 0.028 Uiso 1 1 calc R U . . .
H14B H 0.3538 0.2776 0.2064 0.028 Uiso 1 1 calc R U . . .
C15 C 0.53602(17) 0.13212(15) 0.13611(13) 0.0246(3) Uani 1 1 d . . . . .
H15A H 0.5703 0.0963 0.0680 0.029 Uiso 1 1 calc R U . . .
C16 C 0.50227(16) 0.02962(15) 0.21555(12) 0.0213(3) Uani 1 1 d . . . . .
H16A H 0.5696 -0.0539 0.1951 0.026 Uiso 1 1 calc R U . . .
C17 C 0.34379(16) 0.03816(13) 0.22281(12) 0.0187(3) Uani 1 1 d . . . . .
H17A H 0.2837 0.0600 0.2924 0.022 Uiso 1 1 calc R U . . .
C18 C 0.65302(19) 0.17923(18) 0.15196(15) 0.0342(4) Uani 1 1 d . . . . .
H18A H 0.7474 0.1188 0.1251 0.041 Uiso 1 1 calc R U . . .
H18B H 0.6502 0.2581 0.1139 0.041 Uiso 1 1 calc R U . . .
C19 C 0.6246(2) 0.08915(17) 0.32104(15) 0.0328(4) Uani 1 1 d . . . . .
C20 C 0.5899(3) 0.1303(2) 0.42950(17) 0.0502(6) Uani 1 1 d . . . . .
H20A H 0.5819 0.0608 0.4764 0.075 Uiso 1 1 calc R U . . .
H20B H 0.6658 0.1587 0.4368 0.075 Uiso 1 1 calc R U . . .
H20C H 0.4999 0.1976 0.4442 0.075 Uiso 1 1 calc R U . . .
C21 C 0.7637(2) -0.0218(2) 0.29415(18) 0.0442(5) Uani 1 1 d . . . . .
H21A H 0.7525 -0.0925 0.3387 0.066 Uiso 1 1 calc R U . . .
H21B H 0.7830 -0.0436 0.2244 0.066 Uiso 1 1 calc R U . . .
H21C H 0.8429 0.0009 0.3025 0.066 Uiso 1 1 calc R U . . .
C22 C 0.16244(18) -0.13579(17) 0.39313(13) 0.0294(4) Uani 1 1 d . . . . .
H22A H 0.1566 -0.2034 0.4426 0.044 Uiso 1 1 calc R U . . .
H22B H 0.1749 -0.0693 0.4236 0.044 Uiso 1 1 calc R U . . .
H22C H 0.0748 -0.1047 0.3711 0.044 Uiso 1 1 calc R U . . .
C23 C 0.49011(18) -0.25760(16) 0.32243(14) 0.0283(4) Uani 1 1 d . . . . .
H23A H 0.4835 -0.3256 0.3713 0.042 Uiso 1 1 calc R U . . .
H23B H 0.5706 -0.2876 0.2643 0.042 Uiso 1 1 calc R U . . .
H23C H 0.5041 -0.1923 0.3535 0.042 Uiso 1 1 calc R U . . .
C24 C 0.29203(19) -0.31448(15) 0.21066(13) 0.0281(4) Uani 1 1 d . . . . .
C25 C 0.4156(2) -0.3515(2) 0.11266(15) 0.0440(5) Uani 1 1 d . . . . .
H25A H 0.4167 -0.2785 0.0687 0.066 Uiso 1 1 calc R U . . .
H25B H 0.5064 -0.3860 0.1303 0.066 Uiso 1 1 calc R U . . .
H25C H 0.4008 -0.4131 0.0778 0.066 Uiso 1 1 calc R U . . .
C26 C 0.2911(3) -0.43224(19) 0.28071(17) 0.0495(6) Uani 1 1 d . . . . .
H26A H 0.3816 -0.4660 0.2988 0.074 Uiso 1 1 calc R U . . .
H26B H 0.2133 -0.4100 0.3417 0.074 Uiso 1 1 calc R U . . .
H26C H 0.2779 -0.4942 0.2453 0.074 Uiso 1 1 calc R U . . .
C27 C 0.1471(2) -0.2615(2) 0.18222(19) 0.0490(5) Uani 1 1 d . . . . .
H27A H 0.1469 -0.1880 0.1385 0.074 Uiso 1 1 calc R U . . .
H27B H 0.1341 -0.3237 0.1470 0.074 Uiso 1 1 calc R U . . .
H27C H 0.0695 -0.2395 0.2434 0.074 Uiso 1 1 calc R U . . .
O1 O 0.50091(12) 0.05781(11) 0.31598(9) 0.0255(3) Uani 1 1 d . . . . .
O2 O 0.63430(14) 0.19743(12) 0.25738(10) 0.0354(3) Uani 1 1 d . . . . .
O3 O 0.05900(12) 0.11383(10) 0.17847(9) 0.0257(3) Uani 1 1 d . . . . .
H3A H 0.1172 0.0452 0.1864 0.039 Uiso 1 1 calc R U . . .
O4 O -0.21754(15) 0.52976(13) 0.14945(11) 0.0444(4) Uani 1 1 d . . . . .
O5 O 0.32889(11) -0.07506(9) 0.19481(8) 0.0204(2) Uani 1 1 d . . . . .
Si1 Si 0.32025(4) -0.19427(4) 0.28037(3) 0.01897(13) Uani 1 1 d . . . . .

loop_
_atom_site_aniso_label
_atom_site_aniso_U_11
_atom_site_aniso_U_22
_atom_site_aniso_U_33
_atom_site_aniso_U_23
_atom_site_aniso_U_13
_atom_site_aniso_U_12
C1 0.0169(7) 0.0191(7) 0.0235(8) -0.0006(6) -0.0039(6) -0.0055(6)
C2 0.0183(8) 0.0214(8) 0.0305(9) 0.0006(6) -0.0049(6) -0.0063(6)
C3 0.0198(8) 0.0272(9) 0.0356(10) 0.0018(7) -0.0092(7) -0.0057(7)
C4 0.0303(9) 0.0295(9) 0.0330(9) 0.0006(7) -0.0168(7) -0.0067(7)
C5 0.0266(8) 0.0220(8) 0.0234(8) -0.0007(6) -0.0083(7) -0.0059(6)
C6 0.0200(8) 0.0174(7) 0.0221(8) 0.0004(6) -0.0054(6) -0.0078(6)
C7 0.0482(11) 0.0364(10) 0.0239(9) -0.0047(7) -0.0138(8) -0.0002(8)
C8 0.0214(8) 0.0235(8) 0.0234(8) -0.0019(6) -0.0007(6) -0.0024(6)
C9 0.0408(11) 0.0395(10) 0.0253(9) -0.0021(7) -0.0110(8) -0.0072(8)
C10 0.0228(8) 0.0251(8) 0.0315(9) -0.0004(7) -0.0066(7) 0.0000(7)
C11 0.0345(10) 0.0355(10) 0.0376(11) 0.0029(8) 0.0024(8) 0.0004(8)
C12 0.0351(10) 0.0337(10) 0.0526(12) -0.0162(9) -0.0076(9) -0.0051(8)
C13 0.0196(7) 0.0184(7) 0.0191(7) -0.0015(6) -0.0028(6) -0.0067(6)
C14 0.0206(8) 0.0216(8) 0.0276(8) 0.0025(6) -0.0034(6) -0.0095(6)
C15 0.0189(8) 0.0273(8) 0.0263(8) -0.0004(6) -0.0020(6) -0.0091(6)
C16 0.0193(8) 0.0218(8) 0.0233(8) -0.0033(6) -0.0047(6) -0.0071(6)
C17 0.0186(7) 0.0163(7) 0.0216(8) -0.0028(6) -0.0037(6) -0.0065(6)
C18 0.0244(9) 0.0380(10) 0.0427(11) 0.0056(8) -0.0068(8) -0.0170(8)
C19 0.0318(9) 0.0362(10) 0.0418(10) 0.0010(8) -0.0168(8) -0.0200(8)
C20 0.0625(14) 0.0657(15) 0.0450(12) -0.0036(10) -0.0235(11) -0.0405(12)
C21 0.0317(10) 0.0447(11) 0.0644(14) 0.0066(10) -0.0252(10) -0.0149(9)
C22 0.0270(9) 0.0303(9) 0.0273(9) 0.0005(7) -0.0030(7) -0.0081(7)
C23 0.0263(8) 0.0269(9) 0.0315(9) 0.0011(7) -0.0119(7) -0.0053(7)
C24 0.0364(10) 0.0230(8) 0.0294(9) -0.0013(7) -0.0101(7) -0.0138(7)
C25 0.0559(13) 0.0413(11) 0.0354(11) -0.0146(9) -0.0055(9) -0.0165(10)
C26 0.0804(16) 0.0294(10) 0.0492(13) 0.0033(9) -0.0186(11) -0.0307(11)
C27 0.0519(13) 0.0489(12) 0.0623(14) -0.0096(10) -0.0305(11) -0.0205(10)
O1 0.0249(6) 0.0313(6) 0.0265(6) -0.0024(5) -0.0086(5) -0.0147(5)
O2 0.0342(7) 0.0340(7) 0.0476(8) 0.0005(6) -0.0144(6) -0.0203(6)
O3 0.0227(6) 0.0193(6) 0.0385(7) 0.0017(5) -0.0103(5) -0.0098(4)
O4 0.0407(8) 0.0353(7) 0.0410(8) 0.0027(6) -0.0112(6) 0.0082(6)
O5 0.0235(6) 0.0171(5) 0.0235(6) -0.0005(4) -0.0083(4) -0.0082(4)
Si1 0.0199(2) 0.0168(2) 0.0206(2) 0.00028(16) -0.00618(17) -0.00579(16)

loop_
_atom_type_symbol
_atom_type_description
_atom_type_scat_dispersion_real
_atom_type_scat_dispersion_imag
_atom_type_scat_source
C C 0.0033 0.0016 'International Tables Vol C Tables 4.2.6.8 and 6.1.1.4'
H H 0.0000 0.0000 'International Tables Vol C Tables 4.2.6.8 and 6.1.1.4'
O O 0.0106 0.0060 'International Tables Vol C Tables 4.2.6.8 and 6.1.1.4'
Si Si 0.0817 0.0704 'International Tables Vol C Tables 4.2.6.8 and 6.1.1.4'

loop_
_geom_angle_atom_site_label_1
_geom_angle_atom_site_label_2
_geom_angle_atom_site_label_3
_geom_angle
_geom_angle_site_symmetry_1
_geom_angle_site_symmetry_3
_geom_angle_publ_flag
C8 C1 C6 113.88(12) . . ?
C8 C1 C2 107.50(12) . . ?
C6 C1 C2 111.48(12) . . ?
C10 C2 C3 112.39(13) . . ?
C10 C2 C1 113.09(13) . . ?
C3 C2 C1 111.06(13) . . ?
O4 C3 C4 121.78(16) . . ?
O4 C3 C2 123.10(16) . . ?
C4 C3 C2 115.11(14) . . ?
C3 C4 C5 112.91(14) . . ?
C7 C5 C4 108.82(14) . . ?
C7 C5 C6 114.13(13) . . ?
C4 C5 C6 110.52(13) . . ?
O3 C6 C13 109.28(12) . . ?
O3 C6 C5 108.37(12) . . ?
C13 C6 C5 109.02(12) . . ?
O3 C6 C1 107.62(12) . . ?
C13 C6 C1 113.81(12) . . ?
C5 C6 C1 108.60(12) . . ?
C9 C8 C1 125.73(16) . . ?
C11 C10 C12 122.07(18) . . ?
C11 C10 C2 120.43(17) . . ?
C12 C10 C2 117.49(15) . . ?
C14 C13 C17 103.45(12) . . ?
C14 C13 C6 117.96(12) . . ?
C17 C13 C6 118.54(12) . . ?
C15 C14 C13 101.05(12) . . ?
C18 C15 C14 116.17(14) . . ?
C18 C15 C16 113.04(14) . . ?
C14 C15 C16 103.02(12) . . ?
O1 C16 C15 111.12(12) . . ?
O1 C16 C17 105.33(12) . . ?
C15 C16 C17 105.70(12) . . ?
O5 C17 C13 109.14(12) . . ?
O5 C17 C16 114.02(12) . . ?
C13 C17 C16 105.03(12) . . ?
O2 C18 C15 111.97(14) . . ?
O2 C19 O1 109.55(14) . . ?
O2 C19 C20 105.55(15) . . ?
O1 C19 C20 105.16(15) . . ?
O2 C19 C21 112.21(16) . . ?
O1 C19 C21 111.82(15) . . ?
C20 C19 C21 112.14(18) . . ?
C26 C24 C27 109.01(16) . . ?
C26 C24 C25 109.06(16) . . ?
C27 C24 C25 109.24(17) . . ?
C26 C24 Si1 109.13(12) . . ?
C27 C24 Si1 110.42(12) . . ?
C25 C24 Si1 109.96(12) . . ?
C19 O1 C16 115.03(12) . . ?
C19 O2 C18 113.35(13) . . ?
C17 O5 Si1 120.64(9) . . ?
O5 Si1 C23 110.48(7) . . ?
O5 Si1 C22 108.83(7) . . ?
C23 Si1 C22 109.90(8) . . ?
O5 Si1 C24 104.71(7) . . ?
C23 Si1 C24 111.85(8) . . ?
C22 Si1 C24 110.92(8) . . ?

loop_
_geom_bond_atom_site_label_1
_geom_bond_atom_site_label_2
_geom_bond_distance
_geom_bond_site_symmetry_2
_geom_bond_publ_flag
C1 C8 1.506(2) . ?
C1 C6 1.561(2) . ?
C1 C2 1.572(2) . ?
C2 C10 1.518(2) . ?
C2 C3 1.519(2) . ?
C3 O4 1.216(2) . ?
C3 C4 1.499(2) . ?
C4 C5 1.537(2) . ?
C5 C7 1.531(2) . ?
C5 C6 1.558(2) . ?
C6 O3 1.4438(18) . ?
C6 C13 1.546(2) . ?
C8 C9 1.322(3) . ?
C10 C11 1.329(3) . ?
C10 C12 1.500(3) . ?
C13 C14 1.536(2) . ?
C13 C17 1.540(2) . ?
C14 C15 1.533(2) . ?
C15 C18 1.527(2) . ?
C15 C16 1.541(2) . ?
C16 O1 1.4377(19) . ?
C16 C17 1.553(2) . ?
C17 O5 1.4431(18) . ?
C18 O2 1.426(2) . ?
C19 O2 1.425(2) . ?
C19 O1 1.433(2) . ?
C19 C20 1.512(3) . ?
C19 C21 1.528(3) . ?
C22 Si1 1.8708(17) . ?
C23 Si1 1.8575(17) . ?
C24 C26 1.541(2) . ?
C24 C27 1.534(3) . ?
C24 C25 1.537(3) . ?
C24 Si1 1.8851(17) . ?
O5 Si1 1.6784(11) . ?
